data_7117095
loop_
_publ_author_name
'Scottwell, Syn\/ove \/O.'
'Elliott, Anastasia B. S.'
'Shaffer, Karl J.'
'Nafady, Ayman'
'McAdam, C. John'
'Gordon, Keith C.'
'Crowley, James D.'

_publ_section_title
;
 Chemically and electrochemically induced expansion and contraction of a
 ferrocene rotor
;
_journal_coden_ASTM CHCOFS
_journal_issue 38
_journal_name_full
;
 Chemical Communications (Cambridge, United Kingdom)
;
_journal_page_first 8161
_journal_page_last 8164
_journal_paper_doi 10.1039/c5cc01973g
_journal_volume 51
_journal_year 2015
_chemical_formula_sum 'C22 H16 Fe N2'
_chemical_formula_weight 364.22
_space_group_IT_number 33
_symmetry_cell_setting orthorhombic
_symmetry_space_group_name_Hall 'P 2c -2n'
_symmetry_space_group_name_H-M 'P n a 21'
_atom_sites_solution_hydrogens geom
_atom_sites_solution_primary direct
_atom_sites_solution_secondary difmap
_audit_creation_method SHELXL-97
_audit_update_record
;
2015-01-29 deposited with the CCDC.
2015-04-01 downloaded from the CCDC.
;
_cell_angle_alpha 90.00
_cell_angle_beta 90.00
_cell_angle_gamma 90.00
_cell_formula_units_Z 4
_cell_length_a 23.8585(13)
_cell_length_b 6.8313(4)
_cell_length_c 10.0250(6)
_cell_measurement_reflns_used 2917
_cell_measurement_temperature 100.01(13)
_cell_measurement_theta_max 76.4930
_cell_measurement_theta_min 3.6870
_cell_volume 1633.92(16)
_computing_cell_refinement
;
CrysAlisPro, Agilent Technologies,
Version 1.171.36.28 (release 01-02-2013 CrysAlis171 .NET)
(compiled Feb  1 2013,16:14:44)
;
_computing_data_collection
;
CrysAlisPro, Agilent Technologies,
Version 1.171.36.28 (release 01-02-2013 CrysAlis171 .NET)
(compiled Feb  1 2013,16:14:44)
;
_computing_data_reduction
;
CrysAlisPro, Agilent Technologies,
Version 1.171.36.28 (release 01-02-2013 CrysAlis171 .NET)
(compiled Feb  1 2013,16:14:44)
;
_computing_structure_refinement 'SHELXL-97 (Sheldrick, 1997)'
_computing_structure_solution 'SHELXS-97 (Sheldrick, 1990)'
_diffrn_ambient_temperature 100.01(13)
_diffrn_detector_area_resol_mean 5.1725
_diffrn_measured_fraction_theta_full 0.980
_diffrn_measured_fraction_theta_max 0.981
_diffrn_measurement_device_type 'SuperNova, Dual, Cu at zero, Atlas'
_diffrn_measurement_method '\w scans'
_diffrn_radiation_monochromator graphite
_diffrn_radiation_source 'fine-focus sealed tube'
_diffrn_radiation_type CuK\a
_diffrn_radiation_wavelength 1.54184
_diffrn_reflns_av_R_equivalents 0.0350
_diffrn_reflns_av_sigmaI/netI 0.0488
_diffrn_reflns_limit_h_max 21
_diffrn_reflns_limit_h_min -29
_diffrn_reflns_limit_k_max 4
_diffrn_reflns_limit_k_min -8
_diffrn_reflns_limit_l_max 11
_diffrn_reflns_limit_l_min -12
_diffrn_reflns_number 4765
_diffrn_reflns_theta_full 76.73
_diffrn_reflns_theta_max 76.73
_diffrn_reflns_theta_min 3.71
_exptl_absorpt_coefficient_mu 7.426
_exptl_absorpt_correction_T_max 1.00000
_exptl_absorpt_correction_T_min 0.65066
_exptl_absorpt_correction_type multi-scan
_exptl_absorpt_process_details
;
CrysAlisPro, Agilent Technologies,
Version 1.171.36.28 (release 01-02-2013 CrysAlis171 .NET)
(compiled Feb  1 2013,16:14:44)
Empirical absorption correction using spherical harmonics,
 implemented in SCALE3 ABSPACK scaling algorithm.
;
_exptl_crystal_colour orange
_exptl_crystal_density_diffrn 1.481
_exptl_crystal_density_method 'not measured'
_exptl_crystal_description plate
_exptl_crystal_F_000 752
_exptl_crystal_size_max 0.175
_exptl_crystal_size_mid 0.091
_exptl_crystal_size_min 0.029
_refine_diff_density_max 0.517
_refine_diff_density_min -0.325
_refine_diff_density_rms 0.083
_refine_ls_abs_structure_details 'Flack H D (1983), Acta Cryst. A39, 876-881'
_refine_ls_abs_structure_Flack 0.067(7)
_refine_ls_extinction_method none
_refine_ls_goodness_of_fit_ref 1.177
_refine_ls_hydrogen_treatment constr
_refine_ls_matrix_type full
_refine_ls_number_parameters 226
_refine_ls_number_reflns 2572
_refine_ls_number_restraints 1
_refine_ls_restrained_S_all 1.177
_refine_ls_R_factor_all 0.0450
_refine_ls_R_factor_gt 0.0389
_refine_ls_shift/su_max 0.001
_refine_ls_shift/su_mean 0.000
_refine_ls_structure_factor_coef Fsqd
_refine_ls_weighting_details 'calc w=1/[\s^2^(Fo^2^)+(0.0542P)^2^+0.6445P] where P=(Fo^2^+2Fc^2^)/3'
_refine_ls_weighting_scheme calc
_refine_ls_wR_factor_gt 0.1055
_refine_ls_wR_factor_ref 0.1087
_reflns_number_gt 2341
_reflns_number_total 2572
_reflns_threshold_expression >2sigma(I)
_cod_data_source_file c5cc01973g2.cif
_cod_data_source_block c:\users\sscott\desktop\sos147\struct\tmp\sos147
_cod_database_code 7117095

loop_
_symmetry_equiv_pos_as_xyz
'x, y, z'
'-x, -y, z+1/2'
'-x+1/2, y+1/2, z+1/2'
'x+1/2, -y+1/2, z'

loop_
_atom_site_label
_atom_site_type_symbol
_atom_site_fract_x
_atom_site_fract_y
_atom_site_fract_z
_atom_site_U_iso_or_equiv
_atom_site_adp_type
_atom_site_occupancy
_atom_site_symmetry_multiplicity
_atom_site_calc_flag
_atom_site_refinement_flags
_atom_site_disorder_assembly
_atom_site_disorder_group
Fe1 Fe 0.430263(19) 0.31965(7) 0.54198(7) 0.01556(16) Uani 1 1 d . . .
C18 C 0.69884(14) 1.3850(5) 0.5696(4) 0.0176(8) Uani 1 1 d . . .
C10 C 0.51527(13) 0.3577(5) 0.5247(5) 0.0205(8) Uani 1 1 d . . .
C14 C 0.60261(13) 0.8645(5) 0.5476(6) 0.0196(7) Uani 1 1 d . . .
C5 C 0.39692(14) 0.5935(5) 0.5446(6) 0.0257(7) Uani 1 1 d . . .
H5 H 0.4174 0.7115 0.5325 0.031 Uiso 1 1 calc R . .
C6 C 0.50205(16) 0.2407(7) 0.6403(5) 0.0229(9) Uani 1 1 d . . .
H6 H 0.5113 0.2719 0.7300 0.027 Uiso 1 1 calc R . .
C8 C 0.46754(17) 0.0806(6) 0.4558(5) 0.0224(8) Uani 1 1 d . . .
H8 H 0.4499 -0.0148 0.4010 0.027 Uiso 1 1 calc R . .
C9 C 0.49319(18) 0.2574(6) 0.4107(5) 0.0242(9) Uani 1 1 d . . .
H9 H 0.4952 0.3010 0.3208 0.029 Uiso 1 1 calc R . .
C3 C 0.34555(16) 0.3164(7) 0.5014(5) 0.0241(9) Uani 1 1 d . . .
H3 H 0.3254 0.2164 0.4562 0.029 Uiso 1 1 calc R . .
C17 C 0.66481(14) 1.2006(5) 0.5646(4) 0.0185(8) Uani 1 1 d . . .
C7 C 0.47295(18) 0.0718(7) 0.5976(5) 0.0226(9) Uani 1 1 d . . .
H7 H 0.4593 -0.0300 0.6535 0.027 Uiso 1 1 calc R . .
C2 C 0.35512(17) 0.3274(7) 0.6403(5) 0.0258(9) Uani 1 1 d . . .
H2 H 0.3425 0.2349 0.7044 0.031 Uiso 1 1 calc R . .
C11 C 0.54403(13) 0.5405(6) 0.5272(5) 0.0225(8) Uani 1 1 d . . .
C4 C 0.37147(16) 0.4817(7) 0.4415(5) 0.0242(9) Uani 1 1 d . . .
H4 H 0.3718 0.5121 0.3491 0.029 Uiso 1 1 calc R . .
C1 C 0.38675(17) 0.4996(8) 0.6687(5) 0.0282(9) Uani 1 1 d . . .
H1 H 0.3987 0.5431 0.7541 0.034 Uiso 1 1 calc R . .
C13 C 0.61327(16) 0.9873(6) 0.4375(4) 0.0207(8) Uani 1 1 d . . .
H13 H 0.5977 0.9528 0.3535 0.025 Uiso 1 1 calc R . .
C12 C 0.57064(14) 0.6886(5) 0.5338(7) 0.0226(7) Uani 1 1 d . . .
C15 C 0.62491(17) 0.9208(6) 0.6714(5) 0.0223(8) Uani 1 1 d . . .
H15 H 0.6187 0.8428 0.7484 0.027 Uiso 1 1 calc R . .
N1 N 0.64416(14) 1.1495(5) 0.4457(4) 0.0214(7) Uani 1 1 d . . .
C21 C 0.76021(17) 1.7204(6) 0.5890(5) 0.0259(9) Uani 1 1 d . . .
H21 H 0.7813 1.8374 0.5994 0.031 Uiso 1 1 calc R . .
N2 N 0.72041(14) 1.4333(5) 0.6887(4) 0.0222(7) Uani 1 1 d . . .
C20 C 0.73857(17) 1.6687(6) 0.4656(5) 0.0238(9) Uani 1 1 d . . .
H20 H 0.7450 1.7487 0.3896 0.029 Uiso 1 1 calc R . .
C19 C 0.70737(16) 1.4979(6) 0.4553(4) 0.0226(8) Uani 1 1 d . . .
H19 H 0.6921 1.4585 0.3720 0.027 Uiso 1 1 calc R . .
C16 C 0.65610(15) 1.0913(6) 0.6799(4) 0.0215(8) Uani 1 1 d . . .
H16 H 0.6712 1.1329 0.7628 0.026 Uiso 1 1 calc R . .
C22 C 0.75054(17) 1.5985(7) 0.6966(5) 0.0266(9) Uani 1 1 d . . .
H22 H 0.7661 1.6336 0.7805 0.032 Uiso 1 1 calc R . .

loop_
_atom_site_aniso_label
_atom_site_aniso_U_11
_atom_site_aniso_U_22
_atom_site_aniso_U_33
_atom_site_aniso_U_23
_atom_site_aniso_U_13
_atom_site_aniso_U_12
Fe1 0.0116(2) 0.0154(2) 0.0197(2) -0.0013(3) 0.0000(3) 0.00032(17)
C18 0.0142(14) 0.0187(14) 0.020(2) 0.0029(15) 0.0003(13) 0.0042(12)
C10 0.0105(13) 0.0197(16) 0.031(2) -0.0018(16) 0.0039(17) 0.0018(12)
C14 0.0136(13) 0.0189(14) 0.0262(18) -0.002(2) 0.0003(18) -0.0001(11)
C5 0.0200(14) 0.0172(14) 0.040(2) -0.003(2) 0.000(2) 0.0013(12)
C6 0.0114(16) 0.026(2) 0.031(2) 0.0010(19) -0.0077(16) 0.0041(15)
C8 0.0191(18) 0.0163(17) 0.032(2) -0.0072(17) 0.0012(17) 0.0029(14)
C9 0.0206(18) 0.0193(18) 0.033(2) -0.0024(18) 0.0036(17) 0.0014(15)
C3 0.0137(16) 0.027(2) 0.032(2) -0.0052(17) -0.0057(15) -0.0018(14)
C17 0.0146(14) 0.0186(14) 0.022(2) 0.0002(17) -0.0008(14) 0.0032(11)
C7 0.0189(17) 0.0191(17) 0.030(2) 0.0006(16) 0.0005(17) 0.0022(14)
C2 0.0132(17) 0.033(2) 0.031(2) 0.0003(19) 0.0034(16) 0.0024(15)
C11 0.0116(13) 0.0253(16) 0.031(2) -0.0032(17) 0.0024(18) 0.0019(13)
C4 0.0188(17) 0.024(2) 0.030(2) 0.0011(18) -0.0061(18) 0.0054(16)
C1 0.0196(18) 0.032(2) 0.033(2) -0.012(2) -0.0008(19) 0.0043(16)
C13 0.0180(16) 0.026(2) 0.0179(17) -0.0059(16) -0.0012(16) 0.0003(15)
C12 0.0169(14) 0.0226(15) 0.0282(17) 0.000(2) 0.0024(19) 0.0028(12)
C15 0.0200(17) 0.0207(19) 0.026(2) 0.0064(17) 0.0015(17) -0.0012(15)
N1 0.0215(16) 0.0229(17) 0.0196(15) 0.0008(14) 0.0007(14) 0.0007(13)
C21 0.0185(17) 0.0199(17) 0.039(2) 0.0036(17) -0.0010(17) -0.0025(14)
N2 0.0196(15) 0.0252(17) 0.0218(16) 0.0012(14) -0.0025(13) -0.0034(13)
C20 0.0194(18) 0.0219(19) 0.030(2) 0.0084(18) 0.0065(17) 0.0026(15)
C19 0.0203(16) 0.0262(19) 0.0213(18) 0.0049(17) 0.0035(16) 0.0041(15)
C16 0.0162(16) 0.026(2) 0.0222(18) 0.0005(16) 0.0000(16) -0.0036(15)
C22 0.0257(19) 0.027(2) 0.027(2) 0.0003(17) -0.0024(17) -0.0058(17)

loop_
_atom_type_symbol
_atom_type_description
_atom_type_scat_dispersion_real
_atom_type_scat_dispersion_imag
_atom_type_scat_source
C C 0.0181 0.0091 'International Tables Vol C Tables 4.2.6.8 and 6.1.1.4'
H H 0.0000 0.0000 'International Tables Vol C Tables 4.2.6.8 and 6.1.1.4'
N N 0.0311 0.0180 'International Tables Vol C Tables 4.2.6.8 and 6.1.1.4'
Fe Fe -1.1336 3.1974 'International Tables Vol C Tables 4.2.6.8 and 6.1.1.4'

loop_
_geom_angle_atom_site_label_1
_geom_angle_atom_site_label_2
_geom_angle_atom_site_label_3
_geom_angle
_geom_angle_site_symmetry_1
_geom_angle_site_symmetry_3
C5 Fe1 C9 119.2(2) . .
C5 Fe1 C2 68.12(19) . .
C9 Fe1 C2 163.77(18) . .
C5 Fe1 C6 124.29(19) . .
C9 Fe1 C6 68.94(19) . .
C2 Fe1 C6 120.50(19) . .
C5 Fe1 C1 40.7(2) . .
C9 Fe1 C1 153.75(19) . .
C2 Fe1 C1 40.76(19) . .
C6 Fe1 C1 106.45(19) . .
C5 Fe1 C8 155.2(2) . .
C9 Fe1 C8 40.84(17) . .
C2 Fe1 C8 127.11(19) . .
C6 Fe1 C8 68.31(18) . .
C1 Fe1 C8 163.4(2) . .
C5 Fe1 C4 40.7(2) . .
C9 Fe1 C4 107.38(19) . .
C2 Fe1 C4 67.88(18) . .
C6 Fe1 C4 161.84(18) . .
C1 Fe1 C4 68.55(19) . .
C8 Fe1 C4 121.3(2) . .
C5 Fe1 C10 105.74(14) . .
C9 Fe1 C10 40.98(18) . .
C2 Fe1 C10 154.59(19) . .
C6 Fe1 C10 41.20(18) . .
C1 Fe1 C10 118.49(17) . .
C8 Fe1 C10 68.69(16) . .
C4 Fe1 C10 124.48(17) . .
C5 Fe1 C7 161.7(2) . .
C9 Fe1 C7 68.81(17) . .
C2 Fe1 C7 108.97(19) . .
C6 Fe1 C7 40.31(18) . .
C1 Fe1 C7 125.3(2) . .
C8 Fe1 C7 40.75(18) . .
C4 Fe1 C7 156.59(18) . .
C10 Fe1 C7 68.72(16) . .
C5 Fe1 C3 68.22(17) . .
C9 Fe1 C3 126.25(18) . .
C2 Fe1 C3 40.2(2) . .
C6 Fe1 C3 155.75(19) . .
C1 Fe1 C3 68.43(18) . .
C8 Fe1 C3 109.47(17) . .
C4 Fe1 C3 40.41(18) . .
C10 Fe1 C3 162.47(19) . .
C7 Fe1 C3 122.06(18) . .
N2 C18 C19 122.6(4) . .
N2 C18 C17 116.4(3) . .
C19 C18 C17 121.1(3) . .
C11 C10 C9 127.6(4) . .
C11 C10 C6 125.2(4) . .
C9 C10 C6 107.2(3) . .
C11 C10 Fe1 125.8(2) . .
C9 C10 Fe1 69.1(2) . .
C6 C10 Fe1 69.3(2) . .
C15 C14 C13 117.5(3) . .
C15 C14 C12 121.2(5) . .
C13 C14 C12 121.4(5) . .
C1 C5 C4 108.7(3) . .
C1 C5 Fe1 70.3(2) . .
C4 C5 Fe1 70.3(2) . .
C7 C6 C10 108.4(4) . .
C7 C6 Fe1 70.0(2) . .
C10 C6 Fe1 69.5(2) . .
C9 C8 C7 108.2(4) . .
C9 C8 Fe1 69.2(2) . .
C7 C8 Fe1 69.7(3) . .
C8 C9 C10 108.0(4) . .
C8 C9 Fe1 69.9(2) . .
C10 C9 Fe1 69.9(2) . .
C2 C3 C4 107.7(4) . .
C2 C3 Fe1 69.3(2) . .
C4 C3 Fe1 69.4(2) . .
N1 C17 C16 123.1(3) . .
N1 C17 C18 116.7(3) . .
C16 C17 C18 120.2(3) . .
C6 C7 C8 108.1(4) . .
C6 C7 Fe1 69.7(2) . .
C8 C7 Fe1 69.5(3) . .
C3 C2 C1 109.0(5) . .
C3 C2 Fe1 70.5(3) . .
C1 C2 Fe1 69.8(2) . .
C12 C11 C10 176.1(4) . .
C3 C4 C5 107.8(4) . .
C3 C4 Fe1 70.2(2) . .
C5 C4 Fe1 69.0(2) . .
C5 C1 C2 106.7(4) . .
C5 C1 Fe1 69.0(2) . .
C2 C1 Fe1 69.5(3) . .
N1 C13 C14 123.1(4) . .
C11 C12 C14 177.6(7) . .
C16 C15 C14 119.2(4) . .
C13 N1 C17 118.4(4) . .
C22 C21 C20 118.8(4) . .
C22 N2 C18 117.8(4) . .
C21 C20 C19 118.7(4) . .
C20 C19 C18 118.8(4) . .
C15 C16 C17 118.7(4) . .
N2 C22 C21 123.4(4) . .

loop_
_geom_bond_atom_site_label_1
_geom_bond_atom_site_label_2
_geom_bond_distance
_geom_bond_site_symmetry_2
Fe1 C5 2.033(3) .
Fe1 C9 2.041(4) .
Fe1 C2 2.046(4) .
Fe1 C6 2.048(4) .
Fe1 C1 2.050(5) .
Fe1 C8 2.051(4) .
Fe1 C4 2.051(4) .
Fe1 C10 2.052(3) .
Fe1 C7 2.053(4) .
Fe1 C3 2.062(4) .
C18 N2 1.342(5) .
C18 C19 1.396(5) .
C18 C17 1.499(5) .
C10 C11 1.425(5) .
C10 C9 1.433(6) .
C10 C6 1.443(6) .
C14 C15 1.404(7) .
C14 C13 1.409(7) .
C14 C12 1.430(5) .
C5 C1 1.421(8) .
C5 C4 1.421(7) .
C6 C7 1.413(6) .
C8 C9 1.428(6) .
C8 C7 1.429(7) .
C3 C2 1.413(7) .
C3 C4 1.421(7) .
C17 N1 1.335(5) .
C17 C16 1.392(6) .
C2 C1 1.426(7) .
C11 C12 1.196(5) .
C13 N1 1.334(5) .
C15 C16 1.385(6) .
C21 C22 1.383(7) .
C21 C20 1.386(6) .
N2 C22 1.341(6) .
C20 C19 1.388(6) .
